data_1573946
loop_
_publ_author_name
'Jiang, Chunyan'
'Yan, Jing'
'Qiu, Jianrong'
'Wu, Mingmei'
'Xu, Beibei'

_publ_section_title
;
 Regulating intermolecular interactions for stable multifunctional
 organic-inorganic metal halide hybrid glasses.
;
_journal_issue 10
_journal_name_full 'Materials horizons'
_journal_page_first 3515
_journal_page_last 3524
_journal_paper_doi 10.1039/d4mh01427h
_journal_volume 12
_journal_year 2025
_chemical_absolute_configuration ad
_chemical_formula_moiety 'Cl6 Sb, 3(C11 H13 N2)'
_chemical_formula_sum 'C33 H39 Cl6 N6 Sb'
_chemical_formula_weight 854.15
_space_group_crystal_system monoclinic
_space_group_IT_number 4
_space_group_name_Hall 'P 2yb'
_space_group_name_H-M_alt 'P 1 21 1'
_atom_sites_solution_hydrogens geom
_atom_sites_solution_primary dual
_audit_creation_date 2024-04-29
_audit_creation_method
;
Olex2 1.5
(compiled 2023.03.06 svn.rbb2c1857 for OlexSys, GUI svn.r6748)
;
_audit_update_record
;
2024-05-26 deposited with the CCDC.	2025-02-14 downloaded from the CCDC.
;
_cell_angle_alpha 90
_cell_angle_beta 91.792(4)
_cell_angle_gamma 90
_cell_formula_units_Z 4
_cell_length_a 9.7360(6)
_cell_length_b 26.6108(15)
_cell_length_c 14.4804(10)
_cell_measurement_reflns_used 9879
_cell_measurement_temperature 150.00
_cell_measurement_theta_max 54.906
_cell_measurement_theta_min 2.889
_cell_volume 3749.8(4)
_computing_cell_refinement 'SAINT V8.38A (Bruker, 2018)'
_computing_data_reduction 'SAINT V8.38A (Bruker, 2018)'
_computing_molecular_graphics 'Olex2 1.5 (Dolomanov et al., 2009)'
_computing_publication_material 'Olex2 1.5 (Dolomanov et al., 2009)'
_computing_structure_refinement 'SHELXL 2014/7 (Sheldrick, 2015)'
_computing_structure_solution 'SHELXT 2014/4 (Sheldrick, 2014)'
_diffrn_ambient_temperature 150.00
_diffrn_measured_fraction_theta_full 0.994
_diffrn_measured_fraction_theta_max 0.994
_diffrn_measurement_device_type 'Bruker APEX-II CCD'
_diffrn_measurement_method '\f and \w scans'
_diffrn_radiation_type GaK\a
_diffrn_radiation_wavelength 1.34138
_diffrn_reflns_av_R_equivalents 0.0719
_diffrn_reflns_av_unetI/netI 0.0853
_diffrn_reflns_Laue_measured_fraction_full 0.994
_diffrn_reflns_Laue_measured_fraction_max 0.994
_diffrn_reflns_limit_h_max 11
_diffrn_reflns_limit_h_min -11
_diffrn_reflns_limit_k_max 30
_diffrn_reflns_limit_k_min -31
_diffrn_reflns_limit_l_max 17
_diffrn_reflns_limit_l_min -17
_diffrn_reflns_number 28199
_diffrn_reflns_point_group_measured_fraction_full 0.994
_diffrn_reflns_point_group_measured_fraction_max 0.994
_diffrn_reflns_theta_full 52.999
_diffrn_reflns_theta_max 52.999
_diffrn_reflns_theta_min 2.656
_diffrn_source_current 3.57
_diffrn_source_power 0.24947159999999996
_diffrn_source_voltage 69.88
_diffrn_standards_number 0
_exptl_absorpt_coefficient_mu 6.774
_exptl_absorpt_correction_T_max 0.0911
_exptl_absorpt_correction_T_min 0.0185
_exptl_absorpt_correction_type multi-scan
_exptl_absorpt_process_details
;
SADABS-2016/2 (Bruker,2016/2) was used for absorption correction.
wR2(int) was 0.1320 before and 0.0737 after correction.
The Ratio of minimum to maximum transmission is 0.2031.
The \l/2 correction factor is Not present.
;
_exptl_crystal_colour colourless
_exptl_crystal_colour_primary colourless
_exptl_crystal_density_diffrn 1.513
_exptl_crystal_description PRSIM
_exptl_crystal_F_000 1728
_exptl_crystal_size_max 0.1
_exptl_crystal_size_mid 0.04
_exptl_crystal_size_min 0.03
_refine_diff_density_max 2.422
_refine_diff_density_min -1.333
_refine_diff_density_rms 0.117
_refine_ls_abs_structure_details
;
 Refined as an inversion twin.
;
_refine_ls_abs_structure_Flack 0.369(15)
_refine_ls_extinction_method none
_refine_ls_goodness_of_fit_ref 1.043
_refine_ls_hydrogen_treatment constr
_refine_ls_matrix_type full
_refine_ls_number_parameters 764
_refine_ls_number_reflns 12777
_refine_ls_number_restraints 10
_refine_ls_restrained_S_all 1.042
_refine_ls_R_factor_all 0.0854
_refine_ls_R_factor_gt 0.0658
_refine_ls_shift/su_max 0.000
_refine_ls_shift/su_mean 0.000
_refine_ls_structure_factor_coef Fsqd
_refine_ls_weighting_details 'w=1/[\s^2^(Fo^2^)+(0.1091P)^2^] where P=(Fo^2^+2Fc^2^)/3'
_refine_ls_weighting_scheme calc
_refine_ls_wR_factor_gt 0.1679
_refine_ls_wR_factor_ref 0.1821
_reflns_Friedel_coverage 0.955
_reflns_Friedel_fraction_full 0.995
_reflns_Friedel_fraction_max 0.995
_reflns_number_gt 10228
_reflns_number_total 12777
_reflns_threshold_expression 'I > 2\s(I)'
_cod_data_source_file d4mh01427h3.cif
_cod_data_source_block b23072805a0770_0m
_cod_depositor_comments 'Adding full bibliography for 1573946--1573947.cif.'
_cod_database_code 1573946
_shelx_shelxl_version_number 2014/7
_shelx_space_group_comment
;
The symmetry employed for this shelxl refinement is uniquely defined
by the following loop, which should always be used as a source of
symmetry information in preference to the above space-group names.
They are only intended as comments.
;
_shelx_estimated_absorpt_t_max 0.823
_shelx_estimated_absorpt_t_min 0.551
_olex2_refinement_description
;
1. Twinned data refinement
 Scales: 0.631(15)
 0.369(15)
2. Fixed Uiso
 At 1.2 times of:
  All C(H) groups, All C(H,H) groups
 At 1.5 times of:
  All C(H,H,H) groups
3. Restrained distances
 C27-C26 = C5-C4 = C16-C15
 1.513 with sigma of 0.002
 C16-C15 \\sim C5-C4 \\sim C27-C26 \\sim C49-C48
 with sigma of 0.02
4.a Secondary CH2 refined with riding coordinates:
 C4(H4A,H4B), C15(H15A,H15B), C26(H26A,H26B), C37(H37A,H37B), C48(H48A,H48B),
 C59(H59A,H59B)
4.b Aromatic/amide H refined with riding coordinates:
 C1(H1), C2(H2), C3(H3), C10(H10), C9(H9), C8(H8), C7(H7), C6(H6), C12(H12),
 C13(H13), C14(H14), C19(H19), C20(H20), C21(H21), C17(H17), C18(H18), C23(H23),
  C24(H24), C25(H25), C32(H32), C31(H31), C30(H30), C29(H29), C28(H28),
 C34(H34), C35(H35), C36(H36), C43(H43), C42(H42), C41(H41), C40(H40), C39(H39),
  C45(H45), C46(H46), C47(H47), C54(H54), C53(H53), C52(H52), C51(H51),
 C50(H50), C56(H56), C57(H57), C58(H58), C61(H61), C62(H62), C63(H63), C64(H64),
  C65(H65)
4.c Fitted hexagon refined as free rotating group:
 C5(C10,C9,C8,C7,C6), C19(C20,C21,C16,C17,C18), C27(C32,C31,C30,C29,C28),
 C38(C43,C42,C41,C40,C39), C49(C54,C53,C52,C51,C50), C60(C61,C62,C63,C64,C65)
4.d Idealised Me refined as rotating group:
 C11(H11A,H11B,H11C), C22(H22A,H22B,H22C), C33(H33A,H33B,H33C), C44(H44A,H44B,
 H44C), C55(H55A,H55B,H55C), C66(H66A,H66B,H66C)
;
_olex2_submission_special_instructions 'No special instructions were received'

loop_
_space_group_symop_operation_xyz
'x, y, z'
'-x, y+1/2, -z'

loop_
_atom_site_label
_atom_site_type_symbol
_atom_site_fract_x
_atom_site_fract_y
_atom_site_fract_z
_atom_site_U_iso_or_equiv
_atom_site_adp_type
_atom_site_occupancy
_atom_site_site_symmetry_order
_atom_site_calc_flag
_atom_site_refinement_flags_posn
_atom_site_refinement_flags_adp
_atom_site_refinement_flags_occupancy
_atom_site_disorder_assembly
_atom_site_disorder_group
Sb1 Sb 0.69972(8) 0.57190(3) 0.00430(6) 0.0462(2) Uani 1 1 d . . . . .
Cl1 Cl 0.9074(4) 0.64633(15) -0.0067(3) 0.0615(10) Uani 1 1 d . . . . .
Cl2 Cl 0.8810(4) 0.49838(14) 0.0129(3) 0.0628(10) Uani 1 1 d . . . . .
Cl3 Cl 0.5065(4) 0.51008(14) 0.0077(3) 0.0581(9) Uani 1 1 d . . . . .
Cl4 Cl 0.5140(5) 0.64490(16) -0.0084(4) 0.0745(12) Uani 1 1 d . . . . .
Cl5 Cl 0.7024(4) 0.57386(17) 0.1858(3) 0.0661(9) Uani 1 1 d . . . . .
Cl6 Cl 0.6954(4) 0.56052(14) -0.1787(3) 0.0615(10) Uani 1 1 d . . . . .
Sb2 Sb 0.72990(9) 0.88723(3) 0.51844(7) 0.0471(2) Uani 1 1 d . . . . .
Cl7 Cl 0.9253(4) 0.81704(14) 0.4815(3) 0.0605(10) Uani 1 1 d . . . . .
Cl8 Cl 0.5298(4) 0.81237(15) 0.5219(4) 0.0677(11) Uani 1 1 d . . . . .
Cl9 Cl 0.5455(4) 0.95327(14) 0.5529(3) 0.0643(10) Uani 1 1 d . . . . .
Cl10 Cl 0.9027(4) 0.95906(14) 0.5100(3) 0.0598(10) Uani 1 1 d . . . . .
Cl11 Cl 0.6921(4) 0.89811(14) 0.3357(3) 0.0596(9) Uani 1 1 d . . . . .
Cl12 Cl 0.7886(4) 0.87612(14) 0.6967(3) 0.0638(10) Uani 1 1 d . . . . .
N1 N 0.8603(17) 0.7770(5) 0.2033(11) 0.071(4) Uani 1 1 d . . . . .
N2 N 0.7258(18) 0.7297(6) 0.2784(11) 0.070(4) Uani 1 1 d . . . . .
C1 C 0.792(2) 0.7724(7) 0.2812(14) 0.078(6) Uani 1 1 d . . . . .
H1 H 0.7918 0.7961 0.3303 0.093 Uiso 1 1 calc R U . . .
C2 C 0.834(2) 0.7366(7) 0.1505(15) 0.078(5) Uani 1 1 d . . . . .
H2 H 0.8681 0.7305 0.0909 0.093 Uiso 1 1 calc R U . . .
C3 C 0.750(2) 0.7063(8) 0.1965(15) 0.075(5) Uani 1 1 d . . . . .
H3 H 0.7137 0.6748 0.1762 0.090 Uiso 1 1 calc R U . . .
C4 C 0.958(3) 0.8188(8) 0.1852(14) 0.109(9) Uani 1 1 d D . . . .
H4A H 1.0503 0.8047 0.1749 0.130 Uiso 1 1 calc R U . . .
H4B H 0.9646 0.8410 0.2399 0.130 Uiso 1 1 calc R U . . .
C5 C 0.9116(12) 0.8492(4) 0.1016(7) 0.066(4) Uani 1 1 d DG . . . .
C10 C 0.9468(15) 0.8339(5) 0.0137(9) 0.097(7) Uani 1 1 d G . . . .
H10 H 1.0014 0.8047 0.0062 0.116 Uiso 1 1 calc R U . . .
C9 C 0.9020(18) 0.8612(6) -0.0633(7) 0.122(9) Uani 1 1 d G . . . .
H9 H 0.9261 0.8507 -0.1234 0.146 Uiso 1 1 calc R U . . .
C8 C 0.8221(16) 0.9040(5) -0.0524(8) 0.091(7) Uani 1 1 d G . . . .
H8 H 0.7915 0.9227 -0.1050 0.109 Uiso 1 1 calc R U . . .
C7 C 0.7869(13) 0.9194(4) 0.0355(10) 0.083(6) Uani 1 1 d G . . . .
H7 H 0.7323 0.9486 0.0430 0.099 Uiso 1 1 calc R U . . .
C6 C 0.8317(12) 0.8920(4) 0.1125(7) 0.074(4) Uani 1 1 d G . . . .
H6 H 0.8076 0.9025 0.1726 0.088 Uiso 1 1 calc R U . . .
C11 C 0.642(3) 0.7100(9) 0.3516(18) 0.101(7) Uani 1 1 d . . . . .
H11A H 0.6471 0.7329 0.4046 0.152 Uiso 1 1 calc R U . . .
H11B H 0.6771 0.6769 0.3705 0.152 Uiso 1 1 calc R U . . .
H11C H 0.5469 0.7069 0.3290 0.152 Uiso 1 1 calc R U . . .
N3 N 1.2117(14) 0.6059(5) 0.1789(10) 0.061(3) Uani 1 1 d . . . . .
N4 N 1.1235(15) 0.5374(5) 0.2301(9) 0.064(3) Uani 1 1 d . . . . .
C12 C 1.0990(16) 0.5795(6) 0.1847(11) 0.061(4) Uani 1 1 d . . . . .
H12 H 1.0117 0.5893 0.1596 0.073 Uiso 1 1 calc R U . . .
C13 C 1.3165(18) 0.5803(8) 0.2254(15) 0.083(6) Uani 1 1 d . . . . .
H13 H 1.4095 0.5905 0.2338 0.100 Uiso 1 1 calc R U . . .
C14 C 1.258(2) 0.5377(8) 0.2562(17) 0.084(6) Uani 1 1 d . . . . .
H14 H 1.3037 0.5120 0.2907 0.101 Uiso 1 1 calc R U . . .
C15 C 1.217(2) 0.6564(5) 0.1384(10) 0.075(5) Uani 1 1 d D . . . .
H15A H 1.1356 0.6612 0.0965 0.090 Uiso 1 1 calc R U . . .
H15B H 1.2999 0.6593 0.1011 0.090 Uiso 1 1 calc R U . . .
C19 C 1.2276(14) 0.7704(4) 0.3482(8) 0.082(6) Uani 1 1 d G . . . .
H19 H 1.2303 0.7955 0.3950 0.099 Uiso 1 1 calc R U . . .
C20 C 1.3270(12) 0.7698(4) 0.2813(10) 0.091(7) Uani 1 1 d G . . . .
H20 H 1.3977 0.7944 0.2825 0.109 Uiso 1 1 calc R U . . .
C21 C 1.3229(11) 0.7332(4) 0.2129(8) 0.085(6) Uani 1 1 d G . . . .
H21 H 1.3908 0.7328 0.1672 0.102 Uiso 1 1 calc R U . . .
C16 C 1.2194(12) 0.6972(4) 0.2112(7) 0.061(4) Uani 1 1 d DG . . . .
C17 C 1.1200(10) 0.6978(4) 0.2781(8) 0.066(4) Uani 1 1 d G . . . .
H17 H 1.0493 0.6732 0.2769 0.080 Uiso 1 1 calc R U . . .
C18 C 1.1241(12) 0.7344(4) 0.3465(7) 0.073(5) Uani 1 1 d G . . . .
H18 H 1.0561 0.7348 0.3922 0.088 Uiso 1 1 calc R U . . .
C22 C 1.026(2) 0.4989(7) 0.2525(14) 0.080(5) Uani 1 1 d . . . . .
H22A H 0.9403 0.5146 0.2722 0.121 Uiso 1 1 calc R U . . .
H22B H 1.0638 0.4778 0.3026 0.121 Uiso 1 1 calc R U . . .
H22C H 1.0063 0.4780 0.1978 0.121 Uiso 1 1 calc R U . . .
N5 N 0.2984(13) 0.5328(5) 0.7281(10) 0.054(3) Uani 1 1 d . . . . .
N6 N 0.2105(12) 0.5486(5) 0.8599(9) 0.052(3) Uani 1 1 d . . . . .
C23 C 0.3239(15) 0.5497(5) 0.8146(11) 0.051(3) Uani 1 1 d . . . . .
H23 H 0.4108 0.5606 0.8387 0.061 Uiso 1 1 calc R U . . .
C24 C 0.1608(16) 0.5208(6) 0.7180(13) 0.058(4) Uani 1 1 d . . . . .
H24 H 0.1144 0.5091 0.6635 0.070 Uiso 1 1 calc R U . . .
C25 C 0.1051(17) 0.5291(6) 0.8009(13) 0.062(4) Uani 1 1 d . . . . .
H25 H 0.0126 0.5230 0.8166 0.075 Uiso 1 1 calc R U . . .
C26 C 0.3997(18) 0.5308(4) 0.6550(10) 0.060(4) Uani 1 1 d D . . . .
H26A H 0.3794 0.5015 0.6145 0.072 Uiso 1 1 calc R U . . .
H26B H 0.4925 0.5259 0.6835 0.072 Uiso 1 1 calc R U . . .
C27 C 0.3986(10) 0.5782(3) 0.5972(7) 0.056(3) Uani 1 1 d DG . . . .
C32 C 0.3055(10) 0.5827(3) 0.5229(7) 0.067(4) Uani 1 1 d G . . . .
H32 H 0.2441 0.5560 0.5081 0.080 Uiso 1 1 calc R U . . .
C31 C 0.3022(12) 0.6264(4) 0.4703(7) 0.079(5) Uani 1 1 d G . . . .
H31 H 0.2386 0.6295 0.4195 0.095 Uiso 1 1 calc R U . . .
C30 C 0.3921(13) 0.6656(3) 0.4919(8) 0.079(6) Uani 1 1 d G . . . .
H30 H 0.3899 0.6954 0.4560 0.095 Uiso 1 1 calc R U . . .
C29 C 0.4852(11) 0.6610(3) 0.5662(9) 0.082(5) Uani 1 1 d G . . . .
H29 H 0.5466 0.6878 0.5810 0.098 Uiso 1 1 calc R U . . .
C28 C 0.4884(10) 0.6173(4) 0.6188(7) 0.065(4) Uani 1 1 d G . . . .
H28 H 0.5521 0.6142 0.6696 0.078 Uiso 1 1 calc R U . . .
C33 C 0.1937(17) 0.5626(6) 0.9551(11) 0.062(4) Uani 1 1 d . . . . .
H33A H 0.1843 0.5322 0.9926 0.093 Uiso 1 1 calc R U . . .
H33B H 0.1112 0.5833 0.9600 0.093 Uiso 1 1 calc R U . . .
H33C H 0.2743 0.5816 0.9772 0.093 Uiso 1 1 calc R U . . .
N7 N 0.7517(15) 0.3587(5) 0.3067(10) 0.065(4) Uani 1 1 d . . . . .
N8 N 0.6192(15) 0.4122(5) 0.2353(10) 0.066(3) Uani 1 1 d . . . . .
C34 C 0.6215(17) 0.3719(6) 0.2912(12) 0.060(4) Uani 1 1 d . . . . .
H34 H 0.5436 0.3556 0.3154 0.072 Uiso 1 1 calc R U . . .
C35 C 0.8323(19) 0.3919(7) 0.2583(16) 0.083(6) Uani 1 1 d . . . . .
H35 H 0.9298 0.3915 0.2564 0.099 Uiso 1 1 calc R U . . .
C36 C 0.750(2) 0.4240(7) 0.2155(15) 0.079(6) Uani 1 1 d . . . . .
H36 H 0.7780 0.4509 0.1772 0.095 Uiso 1 1 calc R U . . .
C37 C 0.7944(18) 0.3118(6) 0.3524(12) 0.066(4) Uani 1 1 d . . . . .
H37A H 0.7292 0.3032 0.4011 0.079 Uiso 1 1 calc R U . . .
H37B H 0.8867 0.3161 0.3820 0.079 Uiso 1 1 calc R U . . .
C38 C 0.7979(12) 0.2700(4) 0.2825(7) 0.063(4) Uani 1 1 d G . . . .
C43 C 0.6926(11) 0.2347(5) 0.2783(8) 0.071(5) Uani 1 1 d G . . . .
H43 H 0.6204 0.2364 0.3208 0.085 Uiso 1 1 calc R U . . .
C42 C 0.6931(12) 0.1970(4) 0.2120(10) 0.100(8) Uani 1 1 d G . . . .
H42 H 0.6211 0.1728 0.2091 0.120 Uiso 1 1 calc R U . . .
C41 C 0.7989(15) 0.1945(4) 0.1498(8) 0.080(5) Uani 1 1 d G . . . .
H41 H 0.7992 0.1687 0.1045 0.097 Uiso 1 1 calc R U . . .
C40 C 0.9042(12) 0.2298(5) 0.1540(8) 0.081(5) Uani 1 1 d G . . . .
H40 H 0.9765 0.2281 0.1116 0.098 Uiso 1 1 calc R U . . .
C39 C 0.9037(10) 0.2675(4) 0.2203(9) 0.077(5) Uani 1 1 d G . . . .
H39 H 0.9757 0.2916 0.2232 0.093 Uiso 1 1 calc R U . . .
C44 C 0.495(2) 0.4373(9) 0.1984(17) 0.100(7) Uani 1 1 d . . . . .
H44A H 0.4139 0.4190 0.2178 0.151 Uiso 1 1 calc R U . . .
H44B H 0.4971 0.4378 0.1307 0.151 Uiso 1 1 calc R U . . .
H44C H 0.4926 0.4718 0.2218 0.151 Uiso 1 1 calc R U . . .
N9 N 0.6962(14) 0.4222(5) 0.7646(10) 0.057(3) Uani 1 1 d . . . . .
N10 N 0.7736(12) 0.4104(4) 0.6267(10) 0.056(3) Uani 1 1 d . . . . .
C45 C 0.6616(15) 0.4113(6) 0.6766(13) 0.058(4) Uani 1 1 d . . . . .
H45 H 0.5708 0.4051 0.6535 0.069 Uiso 1 1 calc R U . . .
C46 C 0.8337(18) 0.4294(6) 0.7696(11) 0.063(4) Uani 1 1 d . . . . .
H46 H 0.8861 0.4385 0.8235 0.075 Uiso 1 1 calc R U . . .
C47 C 0.8837(16) 0.4213(6) 0.6853(11) 0.056(4) Uani 1 1 d . . . . .
H47 H 0.9774 0.4229 0.6691 0.067 Uiso 1 1 calc R U . . .
C48 C 0.5986(19) 0.4263(6) 0.8387(12) 0.070(4) Uani 1 1 d D . . . .
H48A H 0.5053 0.4312 0.8111 0.084 Uiso 1 1 calc R U . . .
H48B H 0.6216 0.4564 0.8763 0.084 Uiso 1 1 calc R U . . .
C49 C 0.5974(11) 0.3810(3) 0.9012(7) 0.062(4) Uani 1 1 d DG . . . .
C54 C 0.6935(11) 0.3754(4) 0.9735(8) 0.081(5) Uani 1 1 d G . . . .
H54 H 0.7628 0.4001 0.9835 0.098 Uiso 1 1 calc R U . . .
C53 C 0.6883(13) 0.3337(5) 1.0310(8) 0.083(5) Uani 1 1 d G . . . .
H53 H 0.7540 0.3299 1.0804 0.100 Uiso 1 1 calc R U . . .
C52 C 0.5869(14) 0.2976(4) 1.0163(8) 0.084(6) Uani 1 1 d G . . . .
H52 H 0.5833 0.2690 1.0556 0.101 Uiso 1 1 calc R U . . .
C51 C 0.4908(12) 0.3031(4) 0.9440(9) 0.078(5) Uani 1 1 d G . . . .
H51 H 0.4215 0.2784 0.9339 0.093 Uiso 1 1 calc R U . . .
C50 C 0.4960(10) 0.3448(4) 0.8865(7) 0.063(4) Uani 1 1 d G . . . .
H50 H 0.4303 0.3486 0.8371 0.075 Uiso 1 1 calc R U . . .
C55 C 0.7753(16) 0.4004(6) 0.5261(13) 0.066(4) Uani 1 1 d . . . . .
H55A H 0.6844 0.3887 0.5044 0.100 Uiso 1 1 calc R U . . .
H55B H 0.8438 0.3744 0.5138 0.100 Uiso 1 1 calc R U . . .
H55C H 0.7988 0.4313 0.4934 0.100 Uiso 1 1 calc R U . . .
N11 N 1.1141(16) 0.1749(5) 0.3203(11) 0.071(4) Uani 1 1 d . . . . .
N12 N 1.2471(17) 0.2190(6) 0.2393(12) 0.074(4) Uani 1 1 d . . . . .
C56 C 1.174(2) 0.1779(6) 0.2390(13) 0.069(5) Uani 1 1 d . . . . .
H56 H 1.1647 0.1544 0.1898 0.083 Uiso 1 1 calc R U . . .
C57 C 1.152(2) 0.2168(7) 0.3703(16) 0.083(6) Uani 1 1 d . . . . .
H57 H 1.1255 0.2244 0.4313 0.100 Uiso 1 1 calc R U . . .
C58 C 1.230(2) 0.2440(6) 0.3203(13) 0.069(5) Uani 1 1 d . . . . .
H58 H 1.2682 0.2757 0.3368 0.083 Uiso 1 1 calc R U . . .
C59 C 1.025(2) 0.1339(7) 0.3519(14) 0.079(5) Uani 1 1 d . . . . .
H59A H 1.0033 0.1112 0.2993 0.095 Uiso 1 1 calc R U . . .
H59B H 0.9372 0.1484 0.3724 0.095 Uiso 1 1 calc R U . . .
C60 C 1.0891(11) 0.1039(4) 0.4296(7) 0.065(4) Uani 1 1 d G . . . .
C61 C 1.0689(12) 0.1175(4) 0.5209(8) 0.079(5) Uani 1 1 d G . . . .
H61 H 1.0068 0.1438 0.5346 0.095 Uiso 1 1 calc R U . . .
C62 C 1.1396(14) 0.0926(5) 0.5921(6) 0.079(5) Uani 1 1 d G . . . .
H62 H 1.1259 0.1019 0.6545 0.095 Uiso 1 1 calc R U . . .
C63 C 1.2305(13) 0.0541(4) 0.5720(7) 0.082(6) Uani 1 1 d G . . . .
H63 H 1.2788 0.0371 0.6207 0.098 Uiso 1 1 calc R U . . .
C64 C 1.2506(11) 0.0405(4) 0.4807(9) 0.071(4) Uani 1 1 d G . . . .
H64 H 1.3127 0.0142 0.4670 0.085 Uiso 1 1 calc R U . . .
C65 C 1.1799(12) 0.0655(4) 0.4095(6) 0.071(4) Uani 1 1 d G . . . .
H65 H 1.1936 0.0562 0.3471 0.085 Uiso 1 1 calc R U . . .
C66 C 1.318(2) 0.2372(10) 0.1577(17) 0.095(7) Uani 1 1 d . . . . .
H66A H 1.3351 0.2090 0.1160 0.143 Uiso 1 1 calc R U . . .
H66B H 1.4063 0.2524 0.1772 0.143 Uiso 1 1 calc R U . . .
H66C H 1.2613 0.2624 0.1254 0.143 Uiso 1 1 calc R U . . .

loop_
_atom_site_aniso_label
_atom_site_aniso_U_11
_atom_site_aniso_U_22
_atom_site_aniso_U_33
_atom_site_aniso_U_23
_atom_site_aniso_U_13
_atom_site_aniso_U_12
Sb1 0.0471(4) 0.0440(4) 0.0474(5) 0.0023(4) -0.0017(3) -0.0007(3)
Cl1 0.062(2) 0.0534(19) 0.069(3) -0.0003(17) 0.0028(18) -0.0022(16)
Cl2 0.058(2) 0.0526(19) 0.077(3) 0.0055(18) -0.004(2) 0.0040(15)
Cl3 0.062(2) 0.0536(18) 0.058(2) 0.0026(15) 0.0016(17) -0.0092(15)
Cl4 0.060(2) 0.059(2) 0.105(4) 0.015(2) 0.003(2) 0.0067(17)
Cl5 0.085(2) 0.064(2) 0.0498(19) -0.0012(18) -0.0015(17) -0.002(2)
Cl6 0.071(2) 0.066(2) 0.0468(19) 0.0041(15) -0.0011(17) -0.0120(16)
Sb2 0.0498(4) 0.0443(4) 0.0470(5) -0.0009(4) -0.0005(3) 0.0016(3)
Cl7 0.054(2) 0.059(2) 0.068(3) -0.0105(17) -0.0055(18) 0.0041(15)
Cl8 0.055(2) 0.059(2) 0.089(3) -0.007(2) 0.003(2) -0.0020(16)
Cl9 0.063(2) 0.0525(18) 0.078(3) -0.0025(18) 0.0059(19) 0.0087(15)
Cl10 0.058(2) 0.056(2) 0.064(2) -0.0015(17) -0.0036(17) -0.0061(15)
Cl11 0.064(2) 0.062(2) 0.052(2) -0.0015(15) -0.0023(16) 0.0060(15)
Cl12 0.084(3) 0.061(2) 0.046(2) -0.0048(15) -0.0015(18) -0.0015(17)
N1 0.092(10) 0.055(7) 0.066(10) 0.008(7) -0.018(8) 0.007(7)
N2 0.089(10) 0.057(8) 0.065(11) -0.003(7) -0.012(8) 0.007(7)
C1 0.104(15) 0.062(10) 0.066(13) -0.005(8) -0.021(11) 0.029(9)
C2 0.104(15) 0.069(11) 0.059(11) -0.005(9) -0.009(10) 0.008(10)
C3 0.068(11) 0.078(12) 0.079(13) -0.019(10) -0.012(10) 0.002(9)
C4 0.113(17) 0.088(14) 0.12(2) 0.041(13) -0.052(15) -0.019(12)
C5 0.067(10) 0.064(9) 0.067(11) 0.010(8) 0.004(8) -0.006(7)
C10 0.120(18) 0.108(16) 0.063(13) -0.014(11) 0.024(12) 0.021(13)
C9 0.17(3) 0.13(2) 0.073(16) -0.004(15) 0.029(17) 0.000(19)
C8 0.111(16) 0.088(13) 0.072(14) 0.022(10) -0.023(12) -0.018(11)
C7 0.079(12) 0.064(10) 0.104(17) 0.024(11) 0.000(11) -0.007(8)
C6 0.087(11) 0.070(10) 0.064(10) 0.005(9) 0.001(9) 0.004(9)
C11 0.120(18) 0.083(13) 0.102(19) 0.017(13) 0.016(15) 0.004(12)
N3 0.061(8) 0.065(8) 0.057(8) -0.020(6) 0.000(6) 0.000(6)
N4 0.082(10) 0.057(7) 0.051(8) -0.008(6) -0.005(7) 0.008(6)
C12 0.065(9) 0.071(10) 0.047(8) 0.001(7) -0.009(7) 0.004(8)
C13 0.059(10) 0.089(14) 0.100(16) -0.007(12) -0.012(9) 0.014(9)
C14 0.087(14) 0.072(12) 0.094(17) -0.005(11) -0.005(12) 0.027(10)
C15 0.083(12) 0.075(11) 0.066(11) 0.007(9) -0.013(9) -0.012(9)
C19 0.112(16) 0.055(9) 0.078(13) -0.005(9) -0.018(12) 0.027(9)
C20 0.078(13) 0.063(10) 0.13(2) -0.031(12) 0.009(13) 0.005(9)
C21 0.069(11) 0.074(11) 0.110(18) 0.011(11) -0.001(11) -0.003(9)
C16 0.079(10) 0.057(8) 0.045(9) -0.001(7) 0.001(8) -0.006(7)
C17 0.082(11) 0.056(8) 0.061(11) -0.003(8) 0.004(9) 0.001(8)
C18 0.091(12) 0.064(10) 0.064(11) 0.006(8) -0.009(9) 0.021(9)
C22 0.094(14) 0.079(11) 0.068(12) 0.006(10) -0.007(10) 0.007(10)
N5 0.059(7) 0.045(6) 0.057(8) 0.001(5) -0.002(6) 0.001(5)
N6 0.052(7) 0.051(6) 0.053(8) -0.010(5) -0.001(6) 0.001(5)
C23 0.049(8) 0.044(7) 0.059(9) 0.003(6) -0.002(7) 0.002(5)
C24 0.060(9) 0.047(8) 0.067(11) -0.006(7) -0.006(8) -0.002(6)
C25 0.057(9) 0.053(8) 0.076(12) -0.007(8) -0.002(8) -0.007(6)
C26 0.076(10) 0.050(8) 0.055(10) 0.000(7) 0.006(8) 0.004(7)
C27 0.054(7) 0.054(8) 0.061(9) -0.001(7) 0.005(7) 0.008(6)
C32 0.091(11) 0.051(9) 0.058(10) 0.010(7) -0.008(8) -0.003(7)
C31 0.085(12) 0.080(12) 0.073(13) 0.016(10) 0.001(10) 0.012(9)
C30 0.092(14) 0.049(9) 0.098(16) 0.011(9) 0.021(12) 0.002(8)
C29 0.092(14) 0.065(10) 0.089(15) 0.010(10) 0.014(11) -0.006(9)
C28 0.067(10) 0.060(9) 0.067(11) 0.003(8) -0.009(8) 0.000(7)
C33 0.066(9) 0.065(10) 0.056(9) -0.006(7) 0.007(7) 0.003(7)
N7 0.078(9) 0.059(8) 0.059(9) -0.008(6) 0.003(7) -0.001(6)
N8 0.065(8) 0.069(8) 0.064(9) 0.001(7) -0.003(7) 0.011(6)
C34 0.063(9) 0.059(8) 0.058(10) -0.009(7) 0.002(7) -0.001(6)
C35 0.068(10) 0.060(10) 0.120(17) -0.018(11) -0.001(10) 0.006(9)
C36 0.100(15) 0.063(10) 0.075(13) 0.008(10) 0.009(11) 0.002(10)
C37 0.068(10) 0.067(9) 0.061(10) -0.010(8) -0.009(8) 0.017(7)
C38 0.077(11) 0.051(8) 0.061(10) 0.012(7) -0.006(9) 0.015(7)
C43 0.082(12) 0.073(10) 0.059(11) -0.012(8) 0.001(9) -0.006(9)
C42 0.074(13) 0.077(12) 0.15(2) -0.022(14) -0.026(14) -0.008(10)
C41 0.101(14) 0.065(10) 0.074(13) 0.004(9) -0.010(11) 0.022(10)
C40 0.093(13) 0.079(12) 0.072(13) -0.008(10) 0.006(10) 0.029(10)
C39 0.066(11) 0.078(11) 0.087(14) 0.000(10) -0.009(10) 0.023(8)
C44 0.082(13) 0.120(16) 0.101(17) 0.045(14) 0.029(12) 0.019(12)
N9 0.061(8) 0.049(7) 0.062(9) -0.002(6) -0.005(7) 0.005(5)
N10 0.051(7) 0.043(6) 0.074(9) 0.007(6) -0.004(6) -0.003(5)
C45 0.042(8) 0.059(8) 0.073(11) 0.000(7) 0.005(7) 0.007(6)
C46 0.076(11) 0.063(9) 0.048(9) 0.001(7) -0.012(8) -0.011(8)
C47 0.055(8) 0.058(8) 0.055(9) 0.008(7) -0.001(7) -0.012(6)
C48 0.076(11) 0.067(10) 0.067(11) -0.012(8) 0.013(9) 0.014(8)
C49 0.059(8) 0.058(9) 0.069(10) 0.002(8) 0.007(7) 0.009(7)
C54 0.081(12) 0.094(14) 0.068(12) 0.000(10) -0.015(9) -0.012(9)
C53 0.097(14) 0.100(15) 0.050(10) 0.004(10) -0.010(9) -0.001(11)
C52 0.108(15) 0.060(10) 0.085(14) 0.021(10) 0.023(12) -0.002(9)
C51 0.095(13) 0.065(10) 0.073(12) -0.007(9) 0.008(10) -0.015(9)
C50 0.062(9) 0.063(9) 0.064(10) 0.005(8) -0.007(7) 0.002(7)
C55 0.058(9) 0.067(10) 0.074(12) -0.023(8) 0.002(8) 0.001(7)
N11 0.086(10) 0.062(8) 0.063(10) 0.000(7) -0.016(8) -0.004(7)
N12 0.092(12) 0.058(9) 0.071(10) -0.005(7) -0.016(9) 0.012(7)
C56 0.098(13) 0.054(9) 0.055(10) -0.007(7) -0.013(9) 0.012(8)
C57 0.121(16) 0.049(9) 0.078(13) -0.021(9) -0.026(12) 0.004(9)
C58 0.105(14) 0.037(7) 0.064(11) -0.001(7) -0.016(10) 0.008(8)
C59 0.085(12) 0.075(11) 0.076(13) 0.002(9) -0.021(10) -0.010(9)
C60 0.064(9) 0.070(10) 0.060(10) 0.001(8) -0.006(8) 0.001(7)
C61 0.106(14) 0.060(9) 0.072(13) -0.003(9) 0.015(11) 0.025(9)
C62 0.113(15) 0.077(11) 0.046(10) 0.007(8) 0.001(10) 0.000(10)
C63 0.084(12) 0.075(11) 0.086(15) 0.026(10) 0.000(11) -0.003(9)
C64 0.067(10) 0.066(10) 0.079(13) -0.007(9) 0.004(9) -0.001(8)
C65 0.081(10) 0.074(11) 0.058(10) 0.004(8) 0.013(8) 0.007(9)
C66 0.072(13) 0.125(19) 0.087(17) 0.023(14) 0.004(11) -0.005(12)

loop_
_atom_type_symbol
_atom_type_description
_atom_type_scat_dispersion_real
_atom_type_scat_dispersion_imag
_atom_type_scat_source
C C 0.0137 0.0067 'International Tables Vol C Tables 4.2.6.8 and 6.1.1.4'
H H 0.0000 0.0000 'International Tables Vol C Tables 4.2.6.8 and 6.1.1.4'
Cl Cl 0.3281 0.5435 'International Tables Vol C Tables 4.2.6.8 and 6.1.1.4'
N N 0.0241 0.0134 'International Tables Vol C Tables 4.2.6.8 and 6.1.1.4'
Sb Sb 0.1003 4.6759 'International Tables Vol C Tables 4.2.6.8 and 6.1.1.4'

loop_
_geom_angle_atom_site_label_1
_geom_angle_atom_site_label_2
_geom_angle_atom_site_label_3
_geom_angle
_geom_angle_site_symmetry_1
_geom_angle_site_symmetry_3
_geom_angle_publ_flag
Cl2 Sb1 Cl1 92.50(11) . . ?
Cl2 Sb1 Cl4 178.47(17) . . ?
Cl2 Sb1 Cl6 87.29(14) . . ?
Cl3 Sb1 Cl1 176.20(14) . . ?
Cl3 Sb1 Cl2 90.78(14) . . ?
Cl3 Sb1 Cl4 88.37(13) . . ?
Cl3 Sb1 Cl5 88.69(14) . . ?
Cl3 Sb1 Cl6 87.50(13) . . ?
Cl4 Sb1 Cl1 88.31(14) . . ?
Cl4 Sb1 Cl6 91.40(16) . . ?
Cl5 Sb1 Cl1 93.29(13) . . ?
Cl5 Sb1 Cl2 88.94(14) . . ?
Cl5 Sb1 Cl4 92.31(16) . . ?
Cl5 Sb1 Cl6 174.61(13) . . ?
Cl6 Sb1 Cl1 90.73(13) . . ?
Cl7 Sb2 Cl8 90.36(13) . . ?
Cl9 Sb2 Cl7 179.84(16) . . ?
Cl9 Sb2 Cl8 89.56(12) . . ?
Cl9 Sb2 Cl11 92.43(13) . . ?
Cl9 Sb2 Cl12 91.04(14) . . ?
Cl10 Sb2 Cl7 92.21(12) . . ?
Cl10 Sb2 Cl8 176.58(14) . . ?
Cl10 Sb2 Cl9 87.87(14) . . ?
Cl10 Sb2 Cl11 86.69(13) . . ?
Cl10 Sb2 Cl12 90.44(13) . . ?
Cl11 Sb2 Cl7 87.44(13) . . ?
Cl11 Sb2 Cl8 91.17(14) . . ?
Cl12 Sb2 Cl7 89.09(13) . . ?
Cl12 Sb2 Cl8 91.86(14) . . ?
Cl12 Sb2 Cl11 175.41(14) . . ?
C1 N1 C2 108.6(18) . . ?
C1 N1 C4 123.6(18) . . ?
C2 N1 C4 128(2) . . ?
C1 N2 C3 109.1(19) . . ?
C1 N2 C11 125.4(19) . . ?
C3 N2 C11 125.6(18) . . ?
N1 C1 H1 125.9 . . ?
N2 C1 N1 108.2(17) . . ?
N2 C1 H1 125.9 . . ?
N1 C2 H2 126.0 . . ?
N1 C2 C3 108(2) . . ?
C3 C2 H2 126.0 . . ?
N2 C3 H3 126.9 . . ?
C2 C3 N2 106.2(18) . . ?
C2 C3 H3 126.9 . . ?
N1 C4 H4A 109.3 . . ?
N1 C4 H4B 109.3 . . ?
N1 C4 C5 111.4(14) . . ?
H4A C4 H4B 108.0 . . ?
C5 C4 H4A 109.3 . . ?
C5 C4 H4B 109.3 . . ?
C10 C5 C4 119.9(14) . . ?
C10 C5 C6 120.0 . . ?
C6 C5 C4 120.0(14) . . ?
C5 C10 H10 120.0 . . ?
C5 C10 C9 120.0 . . ?
C9 C10 H10 120.0 . . ?
C10 C9 H9 120.0 . . ?
C10 C9 C8 120.0 . . ?
C8 C9 H9 120.0 . . ?
C9 C8 H8 120.0 . . ?
C7 C8 C9 120.0 . . ?
C7 C8 H8 120.0 . . ?
C8 C7 H7 120.0 . . ?
C8 C7 C6 120.0 . . ?
C6 C7 H7 120.0 . . ?
C5 C6 H6 120.0 . . ?
C7 C6 C5 120.0 . . ?
C7 C6 H6 120.0 . . ?
N2 C11 H11A 109.5 . . ?
N2 C11 H11B 109.5 . . ?
N2 C11 H11C 109.5 . . ?
H11A C11 H11B 109.5 . . ?
H11A C11 H11C 109.5 . . ?
H11B C11 H11C 109.5 . . ?
C12 N3 C13 108.2(16) . . ?
C12 N3 C15 123.8(14) . . ?
C13 N3 C15 127.6(16) . . ?
C12 N4 C14 107.1(16) . . ?
C12 N4 C22 127.3(15) . . ?
C14 N4 C22 125.6(16) . . ?
N3 C12 N4 110.4(14) . . ?
N3 C12 H12 124.8 . . ?
N4 C12 H12 124.8 . . ?
N3 C13 H13 127.5 . . ?
C14 C13 N3 105.0(17) . . ?
C14 C13 H13 127.5 . . ?
N4 C14 C13 109.2(17) . . ?
N4 C14 H14 125.4 . . ?
C13 C14 H14 125.4 . . ?
N3 C15 H15A 109.2 . . ?
N3 C15 H15B 109.2 . . ?
N3 C15 C16 112.2(12) . . ?
H15A C15 H15B 107.9 . . ?
C16 C15 H15A 109.2 . . ?
C16 C15 H15B 109.2 . . ?
C20 C19 H19 120.0 . . ?
C20 C19 C18 120.0 . . ?
C18 C19 H19 120.0 . . ?
C19 C20 H20 120.0 . . ?
C21 C20 C19 120.0 . . ?
C21 C20 H20 120.0 . . ?
C20 C21 H21 120.0 . . ?
C16 C21 C20 120.0 . . ?
C16 C21 H21 120.0 . . ?
C21 C16 C15 120.2(10) . . ?
C17 C16 C15 119.8(10) . . ?
C17 C16 C21 120.0 . . ?
C16 C17 H17 120.0 . . ?
C18 C17 C16 120.0 . . ?
C18 C17 H17 120.0 . . ?
C19 C18 H18 120.0 . . ?
C17 C18 C19 120.0 . . ?
C17 C18 H18 120.0 . . ?
N4 C22 H22A 109.5 . . ?
N4 C22 H22B 109.5 . . ?
N4 C22 H22C 109.5 . . ?
H22A C22 H22B 109.5 . . ?
H22A C22 H22C 109.5 . . ?
H22B C22 H22C 109.5 . . ?
C23 N5 C24 109.0(14) . . ?
C23 N5 C26 125.0(13) . . ?
C24 N5 C26 125.9(14) . . ?
C23 N6 C25 108.3(13) . . ?
C23 N6 C33 126.8(13) . . ?
C25 N6 C33 124.8(14) . . ?
N5 C23 H23 125.5 . . ?
N6 C23 N5 109.0(13) . . ?
N6 C23 H23 125.5 . . ?
N5 C24 H24 126.8 . . ?
C25 C24 N5 106.5(15) . . ?
C25 C24 H24 126.8 . . ?
N6 C25 H25 126.5 . . ?
C24 C25 N6 107.0(14) . . ?
C24 C25 H25 126.5 . . ?
N5 C26 H26A 109.2 . . ?
N5 C26 H26B 109.2 . . ?
N5 C26 C27 111.9(11) . . ?
H26A C26 H26B 107.9 . . ?
C27 C26 H26A 109.2 . . ?
C27 C26 H26B 109.2 . . ?
C32 C27 C26 119.6(9) . . ?
C32 C27 C28 120.0 . . ?
C28 C27 C26 120.4(9) . . ?
C27 C32 H32 120.0 . . ?
C27 C32 C31 120.0 . . ?
C31 C32 H32 120.0 . . ?
C32 C31 H31 120.0 . . ?
C30 C31 C32 120.0 . . ?
C30 C31 H31 120.0 . . ?
C31 C30 H30 120.0 . . ?
C31 C30 C29 120.0 . . ?
C29 C30 H30 120.0 . . ?
C30 C29 H29 120.0 . . ?
C28 C29 C30 120.0 . . ?
C28 C29 H29 120.0 . . ?
C27 C28 H28 120.0 . . ?
C29 C28 C27 120.0 . . ?
C29 C28 H28 120.0 . . ?
N6 C33 H33A 109.5 . . ?
N6 C33 H33B 109.5 . . ?
N6 C33 H33C 109.5 . . ?
H33A C33 H33B 109.5 . . ?
H33A C33 H33C 109.5 . . ?
H33B C33 H33C 109.5 . . ?
C34 N7 C35 107.4(15) . . ?
C34 N7 C37 123.8(15) . . ?
C35 N7 C37 127.8(15) . . ?
C34 N8 C36 108.4(15) . . ?
C34 N8 C44 125.6(16) . . ?
C36 N8 C44 125.9(16) . . ?
N7 C34 N8 108.1(15) . . ?
N7 C34 H34 125.9 . . ?
N8 C34 H34 125.9 . . ?
N7 C35 H35 126.0 . . ?
C36 C35 N7 107.9(18) . . ?
C36 C35 H35 126.0 . . ?
N8 C36 H36 125.9 . . ?
C35 C36 N8 108.2(19) . . ?
C35 C36 H36 125.9 . . ?
N7 C37 H37A 109.7 . . ?
N7 C37 H37B 109.7 . . ?
N7 C37 C38 109.7(13) . . ?
H37A C37 H37B 108.2 . . ?
C38 C37 H37A 109.7 . . ?
C38 C37 H37B 109.7 . . ?
C43 C38 C37 119.8(10) . . ?
C43 C38 C39 120.0 . . ?
C39 C38 C37 120.2(10) . . ?
C38 C43 H43 120.0 . . ?
C38 C43 C42 120.0 . . ?
C42 C43 H43 120.0 . . ?
C43 C42 H42 120.0 . . ?
C43 C42 C41 120.0 . . ?
C41 C42 H42 120.0 . . ?
C42 C41 H41 120.0 . . ?
C40 C41 C42 120.0 . . ?
C40 C41 H41 120.0 . . ?
C41 C40 H40 120.0 . . ?
C41 C40 C39 120.0 . . ?
C39 C40 H40 120.0 . . ?
C38 C39 H39 120.0 . . ?
C40 C39 C38 120.0 . . ?
C40 C39 H39 120.0 . . ?
N8 C44 H44A 109.5 . . ?
N8 C44 H44B 109.5 . . ?
N8 C44 H44C 109.5 . . ?
H44A C44 H44B 109.5 . . ?
H44A C44 H44C 109.5 . . ?
H44B C44 H44C 109.5 . . ?
C45 N9 C46 107.5(14) . . ?
C45 N9 C48 124.4(14) . . ?
C46 N9 C48 128.0(15) . . ?
C45 N10 C47 107.3(15) . . ?
C45 N10 C55 125.0(13) . . ?
C47 N10 C55 127.7(13) . . ?
N9 C45 H45 125.2 . . ?
N10 C45 N9 109.6(14) . . ?
N10 C45 H45 125.2 . . ?
N9 C46 H46 125.8 . . ?
C47 C46 N9 108.3(14) . . ?
C47 C46 H46 125.8 . . ?
N10 C47 H47 126.4 . . ?
C46 C47 N10 107.2(14) . . ?
C46 C47 H47 126.4 . . ?
N9 C48 H48A 108.8 . . ?
N9 C48 H48B 108.8 . . ?
N9 C48 C49 113.6(12) . . ?
H48A C48 H48B 107.7 . . ?
C49 C48 H48A 108.8 . . ?
C49 C48 H48B 108.8 . . ?
C54 C49 C48 121.3(10) . . ?
C54 C49 C50 120.0 . . ?
C50 C49 C48 118.7(10) . . ?
C49 C54 H54 120.0 . . ?
C49 C54 C53 120.0 . . ?
C53 C54 H54 120.0 . . ?
C54 C53 H53 120.0 . . ?
C52 C53 C54 120.0 . . ?
C52 C53 H53 120.0 . . ?
C53 C52 H52 120.0 . . ?
C53 C52 C51 120.0 . . ?
C51 C52 H52 120.0 . . ?
C52 C51 H51 120.0 . . ?
C50 C51 C52 120.0 . . ?
C50 C51 H51 120.0 . . ?
C49 C50 H50 120.0 . . ?
C51 C50 C49 120.0 . . ?
C51 C50 H50 120.0 . . ?
N10 C55 H55A 109.5 . . ?
N10 C55 H55B 109.5 . . ?
N10 C55 H55C 109.5 . . ?
H55A C55 H55B 109.5 . . ?
H55A C55 H55C 109.5 . . ?
H55B C55 H55C 109.5 . . ?
C56 N11 C57 107.5(18) . . ?
C56 N11 C59 126.5(16) . . ?
C57 N11 C59 126.0(19) . . ?
C56 N12 C58 109.3(18) . . ?
C56 N12 C66 123.0(18) . . ?
C58 N12 C66 127.2(18) . . ?
N11 C56 H56 126.3 . . ?
N12 C56 N11 107.5(16) . . ?
N12 C56 H56 126.3 . . ?
N11 C57 H57 125.9 . . ?
C58 C57 N11 108(2) . . ?
C58 C57 H57 125.9 . . ?
N12 C58 H58 126.3 . . ?
C57 C58 N12 107.5(16) . . ?
C57 C58 H58 126.3 . . ?
N11 C59 H59A 109.0 . . ?
N11 C59 H59B 109.0 . . ?
N11 C59 C60 112.9(13) . . ?
H59A C59 H59B 107.8 . . ?
C60 C59 H59A 109.0 . . ?
C60 C59 H59B 109.0 . . ?
C61 C60 C59 120.5(11) . . ?
C61 C60 C65 120.0 . . ?
C65 C60 C59 119.2(11) . . ?
C60 C61 H61 120.0 . . ?
C60 C61 C62 120.0 . . ?
C62 C61 H61 120.0 . . ?
C61 C62 H62 120.0 . . ?
C63 C62 C61 120.0 . . ?
C63 C62 H62 120.0 . . ?
C62 C63 H63 120.0 . . ?
C64 C63 C62 120.0 . . ?
C64 C63 H63 120.0 . . ?
C63 C64 H64 120.0 . . ?
C65 C64 C63 120.0 . . ?
C65 C64 H64 120.0 . . ?
C60 C65 H65 120.0 . . ?
C64 C65 C60 120.0 . . ?
C64 C65 H65 120.0 . . ?
N12 C66 H66A 109.5 . . ?
N12 C66 H66B 109.5 . . ?
N12 C66 H66C 109.5 . . ?
H66A C66 H66B 109.5 . . ?
H66A C66 H66C 109.5 . . ?
H66B C66 H66C 109.5 . . ?

loop_
_geom_bond_atom_site_label_1
_geom_bond_atom_site_label_2
_geom_bond_distance
_geom_bond_site_symmetry_2
_geom_bond_publ_flag
Sb1 Cl1 2.838(4) . ?
Sb1 Cl2 2.635(4) . ?
Sb1 Cl3 2.500(4) . ?
Sb1 Cl4 2.657(4) . ?
Sb1 Cl5 2.628(4) . ?
Sb1 Cl6 2.667(4) . ?
Sb2 Cl7 2.731(4) . ?
Sb2 Cl8 2.788(4) . ?
Sb2 Cl9 2.572(4) . ?
Sb2 Cl10 2.552(4) . ?
Sb2 Cl11 2.675(4) . ?
Sb2 Cl12 2.643(4) . ?
N1 C1 1.33(3) . ?
N1 C2 1.34(2) . ?
N1 C4 1.49(3) . ?
N2 C1 1.31(3) . ?
N2 C3 1.37(3) . ?
N2 C11 1.45(3) . ?
C1 H1 0.9500 . ?
C2 H2 0.9500 . ?
C2 C3 1.34(3) . ?
C3 H3 0.9500 . ?
C4 H4A 0.9900 . ?
C4 H4B 0.9900 . ?
C4 C5 1.513(3) . ?
C5 C10 1.3900 . ?
C5 C6 1.3900 . ?
C10 H10 0.9500 . ?
C10 C9 1.3900 . ?
C9 H9 0.9500 . ?
C9 C8 1.3900 . ?
C8 H8 0.9500 . ?
C8 C7 1.3900 . ?
C7 H7 0.9500 . ?
C7 C6 1.3900 . ?
C6 H6 0.9500 . ?
C11 H11A 0.9800 . ?
C11 H11B 0.9800 . ?
C11 H11C 0.9800 . ?
N3 C12 1.31(2) . ?
N3 C13 1.38(2) . ?
N3 C15 1.47(2) . ?
N4 C12 1.32(2) . ?
N4 C14 1.35(3) . ?
N4 C22 1.44(2) . ?
C12 H12 0.9500 . ?
C13 H13 0.9500 . ?
C13 C14 1.35(3) . ?
C14 H14 0.9500 . ?
C15 H15A 0.9900 . ?
C15 H15B 0.9900 . ?
C15 C16 1.513(3) . ?
C19 H19 0.9500 . ?
C19 C20 1.3900 . ?
C19 C18 1.3900 . ?
C20 H20 0.9500 . ?
C20 C21 1.3900 . ?
C21 H21 0.9500 . ?
C21 C16 1.3900 . ?
C16 C17 1.3900 . ?
C17 H17 0.9500 . ?
C17 C18 1.3900 . ?
C18 H18 0.9500 . ?
C22 H22A 0.9800 . ?
C22 H22B 0.9800 . ?
C22 H22C 0.9800 . ?
N5 C23 1.35(2) . ?
N5 C24 1.38(2) . ?
N5 C26 1.47(2) . ?
N6 C23 1.30(2) . ?
N6 C25 1.41(2) . ?
N6 C33 1.44(2) . ?
C23 H23 0.9500 . ?
C24 H24 0.9500 . ?
C24 C25 1.35(2) . ?
C25 H25 0.9500 . ?
C26 H26A 0.9900 . ?
C26 H26B 0.9900 . ?
C26 C27 1.514(3) . ?
C27 C32 1.3900 . ?
C27 C28 1.3900 . ?
C32 H32 0.9500 . ?
C32 C31 1.3900 . ?
C31 H31 0.9500 . ?
C31 C30 1.3900 . ?
C30 H30 0.9500 . ?
C30 C29 1.3900 . ?
C29 H29 0.9500 . ?
C29 C28 1.3900 . ?
C28 H28 0.9500 . ?
C33 H33A 0.9800 . ?
C33 H33B 0.9800 . ?
C33 H33C 0.9800 . ?
N7 C34 1.33(2) . ?
N7 C35 1.39(3) . ?
N7 C37 1.47(2) . ?
N8 C34 1.34(2) . ?
N8 C36 1.35(3) . ?
N8 C44 1.46(2) . ?
C34 H34 0.9500 . ?
C35 H35 0.9500 . ?
C35 C36 1.31(3) . ?
C36 H36 0.9500 . ?
C37 H37A 0.9900 . ?
C37 H37B 0.9900 . ?
C37 C38 1.505(17) . ?
C38 C43 1.3900 . ?
C38 C39 1.3900 . ?
C43 H43 0.9500 . ?
C43 C42 1.3900 . ?
C42 H42 0.9500 . ?
C42 C41 1.3900 . ?
C41 H41 0.9500 . ?
C41 C40 1.3900 . ?
C40 H40 0.9500 . ?
C40 C39 1.3900 . ?
C39 H39 0.9500 . ?
C44 H44A 0.9800 . ?
C44 H44B 0.9800 . ?
C44 H44C 0.9800 . ?
N9 C45 1.34(2) . ?
N9 C46 1.35(2) . ?
N9 C48 1.46(2) . ?
N10 C45 1.33(2) . ?
N10 C47 1.377(19) . ?
N10 C55 1.48(2) . ?
C45 H45 0.9500 . ?
C46 H46 0.9500 . ?
C46 C47 1.35(2) . ?
C47 H47 0.9500 . ?
C48 H48A 0.9900 . ?
C48 H48B 0.9900 . ?
C48 C49 1.507(15) . ?
C49 C54 1.3900 . ?
C49 C50 1.3900 . ?
C54 H54 0.9500 . ?
C54 C53 1.3900 . ?
C53 H53 0.9500 . ?
C53 C52 1.3900 . ?
C52 H52 0.9500 . ?
C52 C51 1.3900 . ?
C51 H51 0.9500 . ?
C51 C50 1.3900 . ?
C50 H50 0.9500 . ?
C55 H55A 0.9800 . ?
C55 H55B 0.9800 . ?
C55 H55C 0.9800 . ?
N11 C56 1.33(2) . ?
N11 C57 1.37(2) . ?
N11 C59 1.48(2) . ?
N12 C56 1.31(2) . ?
N12 C58 1.36(2) . ?
N12 C66 1.47(3) . ?
C56 H56 0.9500 . ?
C57 H57 0.9500 . ?
C57 C58 1.29(3) . ?
C58 H58 0.9500 . ?
C59 H59A 0.9900 . ?
C59 H59B 0.9900 . ?
C59 C60 1.50(2) . ?
C60 C61 1.3900 . ?
C60 C65 1.3900 . ?
C61 H61 0.9500 . ?
C61 C62 1.3900 . ?
C62 H62 0.9500 . ?
C62 C63 1.3900 . ?
C63 H63 0.9500 . ?
C63 C64 1.3900 . ?
C64 H64 0.9500 . ?
C64 C65 1.3900 . ?
C65 H65 0.9500 . ?
C66 H66A 0.9800 . ?
C66 H66B 0.9800 . ?
C66 H66C 0.9800 . ?

loop_
_geom_hbond_atom_site_label_D
_geom_hbond_atom_site_label_H
_geom_hbond_atom_site_label_A
_geom_hbond_distance_DH
_geom_hbond_distance_HA
_geom_hbond_distance_DA
_geom_hbond_angle_DHA
_geom_hbond_site_symmetry_A
C1 H1 Cl7 0.95 2.57 3.36(2) 140.1 .
C2 H2 Cl1 0.95 2.68 3.40(2) 132.9 .
C44 H44B Cl3 0.98 2.62 3.38(2) 133.8 .
C45 H45 Cl11 0.95 2.58 3.460(15) 155.1 2_646
C48 H48B Cl3 0.99 2.66 3.450(18) 137.4 1_556
C56 H56 Cl6 0.95 2.85 3.495(17) 125.8 2_745

loop_
_geom_torsion_atom_site_label_1
_geom_torsion_atom_site_label_2
_geom_torsion_atom_site_label_3
_geom_torsion_atom_site_label_4
_geom_torsion
_geom_torsion_site_symmetry_1
_geom_torsion_site_symmetry_2
_geom_torsion_site_symmetry_3
_geom_torsion_site_symmetry_4
_geom_torsion_publ_flag
N1 C2 C3 N2 0(2) . . . . ?
N1 C4 C5 C10 -85(2) . . . . ?
N1 C4 C5 C6 93(2) . . . . ?
C1 N1 C2 C3 -1(2) . . . . ?
C1 N1 C4 C5 -119.4(19) . . . . ?
C1 N2 C3 C2 0(2) . . . . ?
C2 N1 C1 N2 1(2) . . . . ?
C2 N1 C4 C5 66(3) . . . . ?
C3 N2 C1 N1 -1(2) . . . . ?
C4 N1 C1 N2 -174.3(15) . . . . ?
C4 N1 C2 C3 174.3(15) . . . . ?
C4 C5 C10 C9 178.7(14) . . . . ?
C4 C5 C6 C7 -178.7(14) . . . . ?
C5 C10 C9 C8 0.0 . . . . ?
C10 C5 C6 C7 0.0 . . . . ?
C10 C9 C8 C7 0.0 . . . . ?
C9 C8 C7 C6 0.0 . . . . ?
C8 C7 C6 C5 0.0 . . . . ?
C6 C5 C10 C9 0.0 . . . . ?
C11 N2 C1 N1 178.0(18) . . . . ?
C11 N2 C3 C2 -178.6(19) . . . . ?
N3 C13 C14 N4 0(2) . . . . ?
N3 C15 C16 C21 125.8(13) . . . . ?
N3 C15 C16 C17 -52.5(17) . . . . ?
C12 N3 C13 C14 1(2) . . . . ?
C12 N3 C15 C16 99.4(17) . . . . ?
C12 N4 C14 C13 -1(2) . . . . ?
C13 N3 C12 N4 -2(2) . . . . ?
C13 N3 C15 C16 -73(2) . . . . ?
C14 N4 C12 N3 1(2) . . . . ?
C15 N3 C12 N4 -175.3(12) . . . . ?
C15 N3 C13 C14 174.5(16) . . . . ?
C15 C16 C17 C18 178.3(12) . . . . ?
C19 C20 C21 C16 0.0 . . . . ?
C20 C19 C18 C17 0.0 . . . . ?
C20 C21 C16 C15 -178.3(12) . . . . ?
C20 C21 C16 C17 0.0 . . . . ?
C21 C16 C17 C18 0.0 . . . . ?
C16 C17 C18 C19 0.0 . . . . ?
C18 C19 C20 C21 0.0 . . . . ?
C22 N4 C12 N3 178.8(16) . . . . ?
C22 N4 C14 C13 -178.1(18) . . . . ?
N5 C24 C25 N6 2.7(17) . . . . ?
N5 C26 C27 C32 -85.3(14) . . . . ?
N5 C26 C27 C28 93.7(14) . . . . ?
C23 N5 C24 C25 -2.0(17) . . . . ?
C23 N5 C26 C27 -91.6(16) . . . . ?
C23 N6 C25 C24 -2.5(17) . . . . ?
C24 N5 C23 N6 0.5(16) . . . . ?
C24 N5 C26 C27 84.3(17) . . . . ?
C25 N6 C23 N5 1.2(16) . . . . ?
C26 N5 C23 N6 177.0(11) . . . . ?
C26 N5 C24 C25 -178.5(12) . . . . ?
C26 C27 C32 C31 179.0(12) . . . . ?
C26 C27 C28 C29 -179.0(12) . . . . ?
C27 C32 C31 C30 0.0 . . . . ?
C32 C27 C28 C29 0.0 . . . . ?
C32 C31 C30 C29 0.0 . . . . ?
C31 C30 C29 C28 0.0 . . . . ?
C30 C29 C28 C27 0.0 . . . . ?
C28 C27 C32 C31 0.0 . . . . ?
C33 N6 C23 N5 178.7(14) . . . . ?
C33 N6 C25 C24 180.0(14) . . . . ?
N7 C35 C36 N8 0(2) . . . . ?
N7 C37 C38 C43 -103.4(14) . . . . ?
N7 C37 C38 C39 74.6(14) . . . . ?
C34 N7 C35 C36 0(2) . . . . ?
C34 N7 C37 C38 85.2(19) . . . . ?
C34 N8 C36 C35 0(2) . . . . ?
C35 N7 C34 N8 -0.3(18) . . . . ?
C35 N7 C37 C38 -82(2) . . . . ?
C36 N8 C34 N7 0.3(19) . . . . ?
C37 N7 C34 N8 -169.9(14) . . . . ?
C37 N7 C35 C36 169.2(17) . . . . ?
C37 C38 C43 C42 178.0(11) . . . . ?
C37 C38 C39 C40 -178.0(11) . . . . ?
C38 C43 C42 C41 0.0 . . . . ?
C43 C38 C39 C40 0.0 . . . . ?
C43 C42 C41 C40 0.0 . . . . ?
C42 C41 C40 C39 0.0 . . . . ?
C41 C40 C39 C38 0.0 . . . . ?
C39 C38 C43 C42 0.0 . . . . ?
C44 N8 C34 N7 177.4(18) . . . . ?
C44 N8 C36 C35 -177(2) . . . . ?
N9 C46 C47 N10 1.7(18) . . . . ?
N9 C48 C49 C54 82.6(16) . . . . ?
N9 C48 C49 C50 -98.5(15) . . . . ?
C45 N9 C46 C47 -1.8(19) . . . . ?
C45 N9 C48 C49 102.6(18) . . . . ?
C45 N10 C47 C46 -0.9(17) . . . . ?
C46 N9 C45 N10 1.2(18) . . . . ?
C46 N9 C48 C49 -79(2) . . . . ?
C47 N10 C45 N9 -0.2(17) . . . . ?
C48 N9 C45 N10 -179.9(13) . . . . ?
C48 N9 C46 C47 179.4(14) . . . . ?
C48 C49 C54 C53 178.8(13) . . . . ?
C48 C49 C50 C51 -178.9(12) . . . . ?
C49 C54 C53 C52 0.0 . . . . ?
C54 C49 C50 C51 0.0 . . . . ?
C54 C53 C52 C51 0.0 . . . . ?
C53 C52 C51 C50 0.0 . . . . ?
C52 C51 C50 C49 0.0 . . . . ?
C50 C49 C54 C53 0.0 . . . . ?
C55 N10 C45 N9 -179.0(13) . . . . ?
C55 N10 C47 C46 177.8(14) . . . . ?
N11 C57 C58 N12 -2(2) . . . . ?
N11 C59 C60 C61 90.5(17) . . . . ?
N11 C59 C60 C65 -83.2(17) . . . . ?
C56 N11 C57 C58 1(2) . . . . ?
C56 N11 C59 C60 112.2(19) . . . . ?
C56 N12 C58 C57 3(2) . . . . ?
C57 N11 C56 N12 1(2) . . . . ?
C57 N11 C59 C60 -67(2) . . . . ?
C58 N12 C56 N11 -3(2) . . . . ?
C59 N11 C56 N12 -178.1(16) . . . . ?
C59 N11 C57 C58 -179.9(16) . . . . ?
C59 C60 C61 C62 -173.7(12) . . . . ?
C59 C60 C65 C64 173.7(12) . . . . ?
C60 C61 C62 C63 0.0 . . . . ?
C61 C60 C65 C64 0.0 . . . . ?
C61 C62 C63 C64 0.0 . . . . ?
C62 C63 C64 C65 0.0 . . . . ?
C63 C64 C65 C60 0.0 . . . . ?
C65 C60 C61 C62 0.0 . . . . ?
C66 N12 C56 N11 -174.4(16) . . . . ?
C66 N12 C58 C57 174.5(19) . . . . ?

loop_
_twin_individual_id
_twin_individual_mass_fraction_refined
1 0.631(15)
2 0.369(15)
